data_1571457
loop_
_publ_author_name
'Wen, Lang-Qi'
'Chen, Wei'
'Ren, Wei-Min'
'Lu, Xiao-Bing'
'Zhou, Hui'

_publ_section_title
;
 N,N&#x2032;-Bis(imidazolyl)guanidinylphosphines: powerful initiators for
 conjugate-addition polymerization of Michael-type monomers
;
_journal_issue 18
_journal_name_full 'Polymer Chemistry'
_journal_page_first 1877
_journal_page_last 1883
_journal_paper_doi 10.1039/D3PY01231J
_journal_volume 15
_journal_year 2024
_chemical_formula_moiety 'C35 H62 N7 P'
_chemical_formula_sum 'C35 H62 N7 P'
_chemical_formula_weight 611.88
_space_group_crystal_system monoclinic
_space_group_IT_number 14
_space_group_name_Hall '-P 2ybc'
_space_group_name_H-M_alt 'P 1 21/c 1'
_atom_sites_solution_hydrogens geom
_atom_sites_solution_primary dual
_audit_block_doi 10.5517/ccdc.csd.cc2bn5hp
_audit_creation_date 2020-12-23
_audit_creation_method
;
Olex2 1.3
(compiled 2020.11.12 svn.r5f609507 for OlexSys, GUI svn.r6226)
;
_audit_update_record
;
2022-04-04 deposited with the CCDC.	2024-04-16 downloaded from the CCDC.
;
_cell_angle_alpha 90
_cell_angle_beta 94.677(2)
_cell_angle_gamma 90
_cell_formula_units_Z 4
_cell_length_a 11.1956(5)
_cell_length_b 16.7938(7)
_cell_length_c 21.6192(10)
_cell_measurement_reflns_used 7190
_cell_measurement_temperature 150.0
_cell_measurement_theta_max 22.883
_cell_measurement_theta_min 2.327
_cell_volume 4051.2(3)
_computing_cell_refinement 'SAINT V8.38A (Bruker, 2018)'
_computing_data_reduction 'SAINT V8.38A (Bruker, 2018)'
_computing_molecular_graphics 'Olex2 1.3 (Dolomanov et al., 2009)'
_computing_publication_material 'Olex2 1.3 (Dolomanov et al., 2009)'
_computing_structure_refinement 'SHELXL 2018/3 (Sheldrick, 2015)'
_computing_structure_solution 'SHELXT 2014/5 (Sheldrick, 2014)'
_diffrn_ambient_temperature 150.0
_diffrn_measured_fraction_theta_full 0.998
_diffrn_measured_fraction_theta_max 0.998
_diffrn_measurement_device_type 'Bruker APEX-II CCD'
_diffrn_measurement_method '\f and \w scans'
_diffrn_radiation_monochromator graphite
_diffrn_radiation_type MoK\a
_diffrn_radiation_wavelength 0.71073
_diffrn_reflns_av_R_equivalents 0.1430
_diffrn_reflns_av_unetI/netI 0.0865
_diffrn_reflns_Laue_measured_fraction_full 0.998
_diffrn_reflns_Laue_measured_fraction_max 0.998
_diffrn_reflns_limit_h_max 13
_diffrn_reflns_limit_h_min -13
_diffrn_reflns_limit_k_max 19
_diffrn_reflns_limit_k_min -19
_diffrn_reflns_limit_l_max 25
_diffrn_reflns_limit_l_min -25
_diffrn_reflns_number 49880
_diffrn_reflns_point_group_measured_fraction_full 0.998
_diffrn_reflns_point_group_measured_fraction_max 0.998
_diffrn_reflns_theta_full 24.998
_diffrn_reflns_theta_max 24.998
_diffrn_reflns_theta_min 2.191
_diffrn_source_current 1.4
_diffrn_source_power 0.07
_diffrn_source_voltage 50.0
_diffrn_standards_number 0
_exptl_absorpt_coefficient_mu 0.098
_exptl_absorpt_correction_T_max 0.7456
_exptl_absorpt_correction_T_min 0.5511
_exptl_absorpt_correction_type multi-scan
_exptl_absorpt_process_details
;
SADABS-2016/2 (Bruker,2016/2) was used for absorption correction.
wR2(int) was 0.1358 before and 0.0721 after correction.
The Ratio of minimum to maximum transmission is 0.7391.
The \l/2 correction factor is Not present.
;
_exptl_crystal_colour colourless
_exptl_crystal_colour_primary colourless
_exptl_crystal_density_diffrn 1.003
_exptl_crystal_description block
_exptl_crystal_F_000 1344
_refine_diff_density_max 0.308
_refine_diff_density_min -0.299
_refine_diff_density_rms 0.054
_refine_ls_extinction_method none
_refine_ls_goodness_of_fit_ref 1.037
_refine_ls_hydrogen_treatment constr
_refine_ls_matrix_type full
_refine_ls_number_parameters 456
_refine_ls_number_reflns 7117
_refine_ls_number_restraints 148
_refine_ls_restrained_S_all 1.042
_refine_ls_R_factor_all 0.1179
_refine_ls_R_factor_gt 0.0661
_refine_ls_shift/su_max 0.000
_refine_ls_shift/su_mean 0.000
_refine_ls_structure_factor_coef Fsqd
_refine_ls_weighting_details 'w=1/[\s^2^(Fo^2^)+(0.1084P)^2^+0.5746P] where P=(Fo^2^+2Fc^2^)/3'
_refine_ls_weighting_scheme calc
_refine_ls_wR_factor_gt 0.1802
_refine_ls_wR_factor_ref 0.2055
_reflns_Friedel_coverage 0.000
_reflns_number_gt 4199
_reflns_number_total 7117
_reflns_threshold_expression 'I > 2\s(I)'
_cod_data_source_file d3py01231j2.cif
_cod_data_source_block 1
_cod_depositor_comments 'Adding full bibliography for 1571457--1571458.cif.'
_cod_database_code 1571457
_shelx_shelxl_version_number 2018/3
_shelx_space_group_comment
;
The symmetry employed for this shelxl refinement is uniquely defined
by the following loop, which should always be used as a source of
symmetry information in preference to the above space-group names.
They are only intended as comments.
;
_olex2_refinement_description
;
1. Fixed Uiso
 At 1.2 times of:
  All C(H) groups, All C(H,H) groups
 At 1.5 times of:
  All C(H,H,H) groups
2. Uiso/Uaniso restraints and constraints
Uanis(C19) \\sim Ueq, Uanis(C3) \\sim Ueq, Uanis(C27) \\sim Ueq, Uanis(C15)
\\sim Ueq, Uanis(C2) \\sim Ueq, Uanis(C33) \\sim Ueq, Uanis(C15A) \\sim Ueq,
Uanis(C27A) \\sim Ueq, Uanis(C33A) \\sim Ueq, Uanis(C2A) \\sim Ueq, Uanis(C3A)
\\sim Ueq: with sigma of 0.01 and sigma for terminal atoms of 0.02
3. Rigid body (RIGU) restrains
 P1, C2, C2A, C3, C3A, C15, C15A, C19, C27, C27A, C33, C33A
 with sigma for 1-2 distances of 0.004 and sigma for 1-3 distances of 0.004
4. Others
 Sof(C2A)=Sof(H2AA)=Sof(H2AB)=Sof(C3A)=Sof(H3AA)=Sof(H3AB)=Sof(C15A)=Sof(H15C)=
 Sof(H15D)=Sof(H19A)=Sof(C27A)=Sof(H27C)=Sof(H27D)=Sof(C33A)=Sof(H33C)=
 Sof(H33D)=1-FVAR(1)
 Sof(C2)=Sof(H2A)=Sof(H2B)=Sof(C3)=Sof(H3A)=Sof(H3B)=Sof(C15)=Sof(H15A)=
 Sof(H15B)=Sof(H19)=Sof(C27)=Sof(H27A)=Sof(H27B)=Sof(C33)=Sof(H33A)=Sof(H33B)=
 FVAR(1)
 Fixed Sof: C17(0.5) H17A(0.5) H17B(0.5) H17C(0.5) C17A(0.5) H17D(0.5)
 H17E(0.5) H17F(0.5) H28(0.5) H28A(0.5)
5.a Ternary CH refined with riding coordinates:
 C6(H6), C12(H12), C19(H19), C19(H19A), C20(H20), C28(H28), C28(H28A), C32(H32)
5.b Secondary CH2 refined with riding coordinates:
 C2(H2A,H2B), C2A(H2AA,H2AB), C3(H3A,H3B), C3A(H3AA,H3AB), C11(H11A,H11B),
 C13(H13A,H13B), C15(H15A,H15B), C15A(H15C,H15D), C26(H26A,H26B), C27(H27A,
 H27B), C27A(H27C,H27D), C29(H29A,H29B), C33(H33A,H33B), C33A(H33C,H33D),
 C34(H34A,H34B)
5.c Idealised Me refined as rotating group:
 C5(H5A,H5B,H5C), C7(H7A,H7B,H7C), C16(H16A,H16B,H16C), C17(H17A,H17B,H17C),
 C17A(H17D,H17E,H17F), C18(H18A,H18B,H18C), C21(H21A,H21B,H21C), C23(H23A,H23B,
 H23C), C24(H24A,H24B,H24C), C25(H25A,H25B,H25C), C30(H30A,H30B,H30C), C31(H31A,
 H31B,H31C), C35(H35A,H35B,H35C)
;
_smtbx_masks_void_probe_radius 1.2
_smtbx_masks_void_truncation_radius 1.2
_olex2_submission_special_instructions 'No special instructions were received'

loop_
_space_group_symop_operation_xyz
'x, y, z'
'-x, y+1/2, -z+1/2'
'-x, -y, -z'
'x, -y-1/2, z-1/2'

loop_
_atom_site_label
_atom_site_type_symbol
_atom_site_fract_x
_atom_site_fract_y
_atom_site_fract_z
_atom_site_U_iso_or_equiv
_atom_site_adp_type
_atom_site_occupancy
_atom_site_site_symmetry_order
_atom_site_calc_flag
_atom_site_refinement_flags_posn
_atom_site_refinement_flags_adp
_atom_site_refinement_flags_occupancy
_atom_site_disorder_assembly
_atom_site_disorder_group
P1 P 0.62392(7) 0.31321(5) 0.63476(4) 0.0373(2) Uani 1 1 d . . . . .
N1 N 0.9459(2) 0.28033(14) 0.81222(11) 0.0378(6) Uani 1 1 d . . . . .
N2 N 0.7158(2) 0.38580(14) 0.80134(11) 0.0383(6) Uani 1 1 d . . . . .
N3 N 0.7616(2) 0.27269(14) 0.74459(12) 0.0423(6) Uani 1 1 d . . . . .
N4 N 0.6792(2) 0.52778(14) 0.78585(11) 0.0405(6) Uani 1 1 d . . . . .
N5 N 0.5684(2) 0.46279(15) 0.84644(12) 0.0464(7) Uani 1 1 d . . . . .
N6 N 0.8371(2) 0.17251(13) 0.81354(12) 0.0391(6) Uani 1 1 d . . . . .
N7 N 0.64784(19) 0.37569(13) 0.69584(11) 0.0346(6) Uani 1 1 d . . . . .
C1 C 0.8408(3) 0.24697(17) 0.78816(14) 0.0362(7) Uani 1 1 d . . . . .
C2 C 0.9631(13) 0.3014(9) 0.5246(7) 0.064(4) Uani 0.353(9) 1 d . U P A 1
H2A H 1.008297 0.313939 0.488337 0.077 Uiso 0.353(9) 1 calc R U P A 1
H2B H 1.015541 0.267802 0.553004 0.077 Uiso 0.353(9) 1 calc R U P A 1
C2A C 1.0035(7) 0.2808(5) 0.5575(5) 0.089(3) Uani 0.647(9) 1 d . U P A 2
H2AA H 1.050756 0.285405 0.520859 0.106 Uiso 0.647(9) 1 calc R U P A 2
H2AB H 1.056935 0.257325 0.591373 0.106 Uiso 0.647(9) 1 calc R U P A 2
C3 C 0.9398(15) 0.3790(12) 0.5579(9) 0.059(4) Uani 0.353(9) 1 d . U P A 1
H3A H 0.999169 0.384688 0.594151 0.071 Uiso 0.353(9) 1 calc R U P A 1
H3B H 0.951043 0.424125 0.529493 0.071 Uiso 0.353(9) 1 calc R U P A 1
C3A C 0.9735(8) 0.3613(6) 0.5763(4) 0.056(2) Uani 0.647(9) 1 d . U P A 2
H3AA H 0.951243 0.393994 0.539028 0.068 Uiso 0.647(9) 1 calc R U P A 2
H3AB H 1.044325 0.386048 0.599096 0.068 Uiso 0.647(9) 1 calc R U P A 2
C4 C 0.6577(3) 0.45373(17) 0.80789(14) 0.0380(7) Uani 1 1 d . . . . .
C5 C 1.0221(3) 0.4164(2) 0.83388(18) 0.0669(11) Uani 1 1 d . . . . .
H5A H 0.952294 0.425032 0.857611 0.100 Uiso 1 1 calc R U . . .
H5B H 1.042222 0.466186 0.813417 0.100 Uiso 1 1 calc R U . . .
H5C H 1.090387 0.399367 0.862005 0.100 Uiso 1 1 calc R U . . .
C6 C 0.7732(3) 0.54244(18) 0.74363(14) 0.0412(8) Uani 1 1 d . . . . .
H6 H 0.813885 0.490196 0.738234 0.049 Uiso 1 1 calc R U . . .
C7 C 0.4392(4) 0.5726(2) 0.8870(2) 0.0904(15) Uani 1 1 d . . . . .
H7A H 0.466395 0.567356 0.931037 0.136 Uiso 1 1 calc R U . . .
H7B H 0.365846 0.541390 0.878012 0.136 Uiso 1 1 calc R U . . .
H7C H 0.422775 0.628759 0.877258 0.136 Uiso 1 1 calc R U . . .
C8 C 0.9394(3) 0.16032(18) 0.85383(14) 0.0397(7) Uani 1 1 d . . . . .
C9 C 0.5349(3) 0.5425(2) 0.84812(16) 0.0560(9) Uani 1 1 d . . . . .
C10 C 1.0070(3) 0.22589(18) 0.85309(14) 0.0401(7) Uani 1 1 d . . . . .
C11 C 0.4026(4) 0.3820(3) 0.47965(19) 0.0795(13) Uani 1 1 d . . . . .
H11A H 0.381285 0.350807 0.441491 0.095 Uiso 1 1 calc R U . . .
H11B H 0.440347 0.432315 0.467455 0.095 Uiso 1 1 calc R U . . .
C12 C 0.9938(3) 0.35355(17) 0.78601(15) 0.0433(8) Uani 1 1 d . . . . .
H12 H 0.928455 0.375529 0.756606 0.052 Uiso 1 1 calc R U . . .
C13 C 0.2892(4) 0.4009(3) 0.5113(2) 0.0923(15) Uani 1 1 d . . . . .
H13A H 0.236120 0.435403 0.483954 0.111 Uiso 1 1 calc R U . . .
H13B H 0.245555 0.350973 0.518627 0.111 Uiso 1 1 calc R U . . .
C14 C 0.7088(2) 0.34714(17) 0.74544(14) 0.0369(7) Uani 1 1 d . . . . .
C15 C 0.7736(16) 0.2501(11) 0.5511(8) 0.052(4) Uani 0.353(9) 1 d . U P A 1
H15A H 0.696440 0.238463 0.527122 0.063 Uiso 0.353(9) 1 calc R U P A 1
H15B H 0.793854 0.203797 0.578368 0.063 Uiso 0.353(9) 1 calc R U P A 1
C15A C 0.8004(10) 0.2327(6) 0.5723(5) 0.068(3) Uani 0.647(9) 1 d . U P A 2
H15C H 0.807159 0.200116 0.610556 0.081 Uiso 0.647(9) 1 calc R U P A 2
H15D H 0.737598 0.208463 0.543330 0.081 Uiso 0.647(9) 1 calc R U P A 2
C16 C 0.7201(3) 0.56702(19) 0.67986(14) 0.0494(8) Uani 1 1 d . . . . .
H16A H 0.659374 0.528128 0.664685 0.074 Uiso 1 1 calc R U . . .
H16B H 0.783657 0.569184 0.651287 0.074 Uiso 1 1 calc R U . . .
H16C H 0.683008 0.619649 0.682310 0.074 Uiso 1 1 calc R U . . .
C17 C 0.7306(6) 0.0891(4) 0.7395(3) 0.0560(19) Uani 0.5 1 d . . P B 1
H17A H 0.672319 0.045564 0.734286 0.084 Uiso 0.5 1 calc R U P B 1
H17B H 0.810343 0.069148 0.731806 0.084 Uiso 0.5 1 calc R U P B 1
H17C H 0.707652 0.131776 0.710047 0.084 Uiso 0.5 1 calc R U P B 1
C17A C 0.7433(6) 0.0413(4) 0.7781(4) 0.0570(19) Uani 0.5 1 d . . P B 2
H17D H 0.794982 0.042342 0.743617 0.085 Uiso 0.5 1 calc R U P B 2
H17E H 0.663725 0.021581 0.763174 0.085 Uiso 0.5 1 calc R U P B 2
H17F H 0.778387 0.005953 0.810792 0.085 Uiso 0.5 1 calc R U P B 2
C18 C 0.8685(3) 0.5988(2) 0.77156(16) 0.0527(9) Uani 1 1 d . . . . .
H18A H 0.836406 0.653122 0.771358 0.079 Uiso 1 1 calc R U . . .
H18B H 0.938344 0.597125 0.747040 0.079 Uiso 1 1 calc R U . . .
H18C H 0.892495 0.582709 0.814343 0.079 Uiso 1 1 calc R U . . .
C19 C 0.7592(3) 0.3194(2) 0.58919(19) 0.0627(10) Uani 1 1 d . U . . .
H19 H 0.816631 0.300799 0.624073 0.075 Uiso 0.353(9) 1 calc R U P A 1
H19A H 0.734812 0.347587 0.549420 0.075 Uiso 0.647(9) 1 calc R U P A 2
C20 C 0.5227(3) 0.37613(18) 0.58379(14) 0.0440(8) Uani 1 1 d . . . . .
H20 H 0.564974 0.427160 0.575988 0.053 Uiso 1 1 calc R U . . .
C21 C 0.6045(4) 0.67093(19) 0.7977(2) 0.0755(13) Uani 1 1 d . . . . .
H21A H 0.676626 0.694533 0.819019 0.113 Uiso 1 1 calc R U . . .
H21B H 0.533220 0.695871 0.812752 0.113 Uiso 1 1 calc R U . . .
H21C H 0.604944 0.679680 0.752924 0.113 Uiso 1 1 calc R U . . .
C22 C 0.6026(3) 0.58363(18) 0.81063(15) 0.0495(9) Uani 1 1 d . . . . .
C23 C 0.4443(3) 0.3426(2) 0.8307(2) 0.0766(12) Uani 1 1 d . . . . .
H23A H 0.389936 0.374270 0.802763 0.115 Uiso 1 1 calc R U . . .
H23B H 0.397989 0.303589 0.852577 0.115 Uiso 1 1 calc R U . . .
H23C H 0.501800 0.314645 0.806612 0.115 Uiso 1 1 calc R U . . .
C24 C 1.1232(3) 0.2436(2) 0.88879(16) 0.0553(9) Uani 1 1 d . . . . .
H24A H 1.182522 0.259016 0.860082 0.083 Uiso 1 1 calc R U . . .
H24B H 1.151277 0.196174 0.912021 0.083 Uiso 1 1 calc R U . . .
H24C H 1.112349 0.287391 0.917797 0.083 Uiso 1 1 calc R U . . .
C25 C 0.6360(3) 0.1394(3) 0.8411(2) 0.0875(14) Uani 1 1 d . . . . .
H25A H 0.666234 0.137704 0.884899 0.131 Uiso 1 1 calc R U . . .
H25B H 0.570863 0.100678 0.833656 0.131 Uiso 1 1 calc R U . . .
H25C H 0.605911 0.192903 0.830664 0.131 Uiso 1 1 calc R U . . .
C26 C 0.4901(3) 0.3358(2) 0.52160(15) 0.0564(9) Uani 1 1 d . . . . .
H26A H 0.564163 0.327525 0.500333 0.068 Uiso 1 1 calc R U . . .
H26B H 0.455639 0.282703 0.529197 0.068 Uiso 1 1 calc R U . . .
C27 C 0.8170(12) 0.3830(7) 0.5794(8) 0.069(4) Uani 0.353(9) 1 d . U P A 1
H27A H 0.822524 0.414036 0.618459 0.083 Uiso 0.353(9) 1 calc R U P A 1
H27B H 0.767294 0.414552 0.548332 0.083 Uiso 0.353(9) 1 calc R U P A 1
C27A C 0.8692(5) 0.3594(3) 0.6178(3) 0.0407(16) Uani 0.647(9) 1 d . U P A 2
H27C H 0.895616 0.331624 0.656945 0.049 Uiso 0.647(9) 1 calc R U P A 2
H27D H 0.848601 0.414826 0.628537 0.049 Uiso 0.647(9) 1 calc R U P A 2
C28 C 0.7330(3) 0.1196(2) 0.80233(18) 0.0571(9) Uani 1 1 d . . . . .
H28 H 0.765360 0.071547 0.825232 0.069 Uiso 0.5 1 calc R U P B 1
H28A H 0.698002 0.145462 0.763278 0.069 Uiso 0.5 1 calc R U P B 2
C29 C 0.3205(4) 0.4423(3) 0.5718(2) 0.0851(14) Uani 1 1 d . . . . .
H29A H 0.246254 0.451256 0.592830 0.102 Uiso 1 1 calc R U . . .
H29B H 0.355420 0.495049 0.563626 0.102 Uiso 1 1 calc R U . . .
C30 C 0.9616(3) 0.08458(19) 0.88935(17) 0.0542(9) Uani 1 1 d . . . . .
H30A H 0.894311 0.074135 0.914474 0.081 Uiso 1 1 calc R U . . .
H30B H 1.035653 0.089511 0.916563 0.081 Uiso 1 1 calc R U . . .
H30C H 0.969462 0.040467 0.860280 0.081 Uiso 1 1 calc R U . . .
C31 C 0.5899(5) 0.3601(3) 0.9259(2) 0.0973(16) Uani 1 1 d . . . . .
H31A H 0.657457 0.334701 0.907460 0.146 Uiso 1 1 calc R U . . .
H31B H 0.545593 0.319916 0.947615 0.146 Uiso 1 1 calc R U . . .
H31C H 0.620102 0.401127 0.955332 0.146 Uiso 1 1 calc R U . . .
C32 C 0.5106(3) 0.3964(2) 0.87710(18) 0.0619(10) Uani 1 1 d . . . . .
H32 H 0.446377 0.422272 0.899597 0.074 Uiso 1 1 calc R U . . .
C33 C 0.8718(11) 0.2604(9) 0.5058(6) 0.063(3) Uani 0.353(9) 1 d . U P A 1
H33A H 0.899707 0.206762 0.494499 0.075 Uiso 0.353(9) 1 calc R U P A 1
H33B H 0.834861 0.285317 0.467358 0.075 Uiso 0.353(9) 1 calc R U P A 1
C33A C 0.9164(7) 0.2298(5) 0.5435(6) 0.096(3) Uani 0.647(9) 1 d . U P A 2
H33C H 0.950239 0.176034 0.551997 0.115 Uiso 0.647(9) 1 calc R U P A 2
H33D H 0.897226 0.233175 0.498062 0.115 Uiso 0.647(9) 1 calc R U P A 2
C34 C 0.4086(3) 0.3956(2) 0.61485(17) 0.0593(10) Uani 1 1 d . . . . .
H34A H 0.370433 0.345491 0.627143 0.071 Uiso 1 1 calc R U . . .
H34B H 0.429462 0.427086 0.652916 0.071 Uiso 1 1 calc R U . . .
C35 C 1.0981(3) 0.3352(2) 0.74757(18) 0.0625(10) Uani 1 1 d . . . . .
H35A H 1.164643 0.313050 0.774449 0.094 Uiso 1 1 calc R U . . .
H35B H 1.124359 0.384338 0.728244 0.094 Uiso 1 1 calc R U . . .
H35C H 1.072728 0.296539 0.715210 0.094 Uiso 1 1 calc R U . . .

loop_
_atom_site_aniso_label
_atom_site_aniso_U_11
_atom_site_aniso_U_22
_atom_site_aniso_U_33
_atom_site_aniso_U_23
_atom_site_aniso_U_13
_atom_site_aniso_U_12
P1 0.0365(4) 0.0312(5) 0.0443(5) -0.0042(4) 0.0042(3) -0.0033(4)
N1 0.0397(13) 0.0257(13) 0.0471(16) 0.0052(12) -0.0016(11) -0.0002(11)
N2 0.0493(14) 0.0280(14) 0.0374(15) 0.0012(12) 0.0020(11) 0.0027(12)
N3 0.0471(15) 0.0272(14) 0.0508(17) -0.0013(12) -0.0063(12) 0.0018(12)
N4 0.0520(15) 0.0279(14) 0.0435(15) 0.0010(12) 0.0146(12) 0.0000(12)
N5 0.0608(17) 0.0348(15) 0.0466(16) 0.0004(13) 0.0224(13) -0.0048(13)
N6 0.0385(13) 0.0281(14) 0.0509(16) 0.0052(12) 0.0046(11) 0.0011(11)
N7 0.0363(12) 0.0291(13) 0.0378(15) -0.0016(11) -0.0007(11) -0.0017(11)
C1 0.0394(16) 0.0271(16) 0.0416(18) -0.0017(14) 0.0006(13) 0.0012(14)
C2 0.064(6) 0.066(6) 0.067(7) -0.010(5) 0.037(5) -0.019(5)
C2A 0.067(4) 0.089(5) 0.116(7) -0.024(5) 0.046(4) -0.002(4)
C3 0.059(7) 0.062(7) 0.060(8) -0.010(6) 0.021(6) -0.016(6)
C3A 0.052(4) 0.066(5) 0.054(5) -0.015(4) 0.022(3) -0.018(4)
C4 0.0463(17) 0.0295(17) 0.0383(18) 0.0006(14) 0.0036(14) -0.0020(14)
C5 0.076(2) 0.039(2) 0.082(3) 0.003(2) -0.015(2) -0.0126(19)
C6 0.0458(17) 0.0317(17) 0.0478(19) 0.0044(15) 0.0132(14) 0.0021(14)
C7 0.125(4) 0.052(2) 0.107(3) -0.010(2) 0.081(3) 0.005(2)
C8 0.0453(17) 0.0328(17) 0.0413(19) 0.0074(14) 0.0058(14) 0.0051(15)
C9 0.071(2) 0.0372(19) 0.064(2) -0.0085(17) 0.0296(19) -0.0002(17)
C10 0.0400(16) 0.0374(18) 0.0430(19) 0.0068(15) 0.0028(14) 0.0078(15)
C11 0.087(3) 0.078(3) 0.067(3) 0.019(2) -0.029(2) -0.031(3)
C12 0.0473(17) 0.0276(17) 0.054(2) 0.0095(15) -0.0035(15) -0.0023(15)
C13 0.078(3) 0.081(3) 0.108(4) 0.012(3) -0.051(3) -0.007(3)
C14 0.0384(16) 0.0283(16) 0.0440(19) -0.0006(14) 0.0032(14) -0.0052(14)
C15 0.049(6) 0.055(7) 0.054(7) -0.020(6) 0.012(5) -0.012(6)
C15A 0.066(5) 0.052(4) 0.089(7) -0.025(4) 0.032(5) -0.010(4)
C16 0.0557(19) 0.0433(19) 0.051(2) 0.0069(16) 0.0154(16) 0.0043(16)
C17 0.061(4) 0.038(4) 0.065(5) -0.013(4) -0.016(4) -0.006(4)
C17A 0.057(4) 0.048(5) 0.066(5) -0.008(4) 0.003(4) 0.001(4)
C18 0.057(2) 0.043(2) 0.058(2) 0.0066(17) 0.0107(17) -0.0044(17)
C19 0.0500(19) 0.058(2) 0.083(3) -0.026(2) 0.0217(18) -0.0153(17)
C20 0.0465(17) 0.0388(18) 0.044(2) -0.0029(15) -0.0109(14) -0.0107(15)
C21 0.099(3) 0.033(2) 0.102(3) 0.000(2) 0.052(3) 0.004(2)
C22 0.064(2) 0.0321(18) 0.056(2) -0.0050(16) 0.0249(17) 0.0009(16)
C23 0.067(2) 0.063(3) 0.102(3) 0.004(2) 0.015(2) -0.021(2)
C24 0.055(2) 0.051(2) 0.058(2) 0.0060(18) -0.0106(17) -0.0002(17)
C25 0.046(2) 0.076(3) 0.145(4) -0.018(3) 0.034(2) -0.009(2)
C26 0.062(2) 0.060(2) 0.044(2) -0.0004(18) -0.0093(17) -0.0210(19)
C27 0.070(6) 0.054(5) 0.089(8) -0.014(5) 0.034(6) -0.009(5)
C27A 0.036(3) 0.044(3) 0.044(3) -0.010(2) 0.015(2) -0.006(2)
C28 0.064(2) 0.043(2) 0.066(2) -0.0044(18) 0.0153(18) -0.0194(17)
C29 0.065(2) 0.071(3) 0.112(4) -0.012(3) -0.040(2) 0.017(2)
C30 0.0545(19) 0.042(2) 0.066(2) 0.0180(18) 0.0025(17) 0.0014(17)
C31 0.155(4) 0.072(3) 0.065(3) 0.020(3) 0.007(3) -0.033(3)
C32 0.081(3) 0.043(2) 0.065(3) 0.0102(19) 0.033(2) -0.0084(19)
C33 0.066(6) 0.072(7) 0.053(6) -0.033(5) 0.023(4) -0.012(5)
C33A 0.074(4) 0.071(5) 0.148(7) -0.024(5) 0.054(5) -0.005(3)
C34 0.0450(18) 0.056(2) 0.075(3) -0.008(2) -0.0105(17) 0.0095(17)
C35 0.051(2) 0.063(2) 0.074(3) 0.019(2) 0.0092(18) -0.0007(18)

loop_
_atom_type_symbol
_atom_type_description
_atom_type_scat_dispersion_real
_atom_type_scat_dispersion_imag
_atom_type_scat_source
C C 0.0033 0.0016 'International Tables Vol C Tables 4.2.6.8 and 6.1.1.4'
H H 0.0000 0.0000 'International Tables Vol C Tables 4.2.6.8 and 6.1.1.4'
N N 0.0061 0.0033 'International Tables Vol C Tables 4.2.6.8 and 6.1.1.4'
P P 0.1023 0.0942 'International Tables Vol C Tables 4.2.6.8 and 6.1.1.4'

loop_
_geom_angle_atom_site_label_1
_geom_angle_atom_site_label_2
_geom_angle_atom_site_label_3
_geom_angle
_geom_angle_site_symmetry_1
_geom_angle_site_symmetry_3
_geom_angle_publ_flag
N7 P1 C19 107.01(14) . . ?
N7 P1 C20 99.28(13) . . ?
C20 P1 C19 97.90(17) . . ?
C1 N1 C10 109.3(2) . . ?
C1 N1 C12 121.6(2) . . ?
C10 N1 C12 127.6(2) . . ?
C4 N2 C14 120.6(3) . . ?
C1 N3 C14 123.5(3) . . ?
C4 N4 C6 121.8(2) . . ?
C4 N4 C22 110.2(2) . . ?
C22 N4 C6 127.9(2) . . ?
C4 N5 C9 109.7(2) . . ?
C4 N5 C32 124.2(3) . . ?
C9 N5 C32 125.9(3) . . ?
C1 N6 C8 109.5(2) . . ?
C1 N6 C28 122.4(3) . . ?
C8 N6 C28 127.8(3) . . ?
C14 N7 P1 116.7(2) . . ?
N1 C1 N6 106.0(2) . . ?
N3 C1 N1 130.4(3) . . ?
N3 C1 N6 123.2(3) . . ?
H2A C2 H2B 107.3 . . ?
C3 C2 H2A 108.1 . . ?
C3 C2 H2B 108.1 . . ?
C33 C2 H2A 108.1 . . ?
C33 C2 H2B 108.1 . . ?
C33 C2 C3 116.8(13) . . ?
H2AA C2A H2AB 107.0 . . ?
C3A C2A H2AA 107.6 . . ?
C3A C2A H2AB 107.6 . . ?
C33A C2A H2AA 107.6 . . ?
C33A C2A H2AB 107.6 . . ?
C33A C2A C3A 119.0(7) . . ?
C2 C3 H3A 109.1 . . ?
C2 C3 H3B 109.1 . . ?
H3A C3 H3B 107.8 . . ?
C27 C3 C2 112.7(14) . . ?
C27 C3 H3A 109.1 . . ?
C27 C3 H3B 109.1 . . ?
C2A C3A H3AA 109.6 . . ?
C2A C3A H3AB 109.6 . . ?
C2A C3A C27A 110.4(7) . . ?
H3AA C3A H3AB 108.1 . . ?
C27A C3A H3AA 109.6 . . ?
C27A C3A H3AB 109.6 . . ?
N2 C4 N4 130.3(3) . . ?
N2 C4 N5 123.5(3) . . ?
N4 C4 N5 105.8(2) . . ?
H5A C5 H5B 109.5 . . ?
H5A C5 H5C 109.5 . . ?
H5B C5 H5C 109.5 . . ?
C12 C5 H5A 109.5 . . ?
C12 C5 H5B 109.5 . . ?
C12 C5 H5C 109.5 . . ?
N4 C6 H6 106.4 . . ?
N4 C6 C16 111.4(2) . . ?
N4 C6 C18 112.0(2) . . ?
C16 C6 H6 106.4 . . ?
C16 C6 C18 113.8(3) . . ?
C18 C6 H6 106.4 . . ?
H7A C7 H7B 109.5 . . ?
H7A C7 H7C 109.5 . . ?
H7B C7 H7C 109.5 . . ?
C9 C7 H7A 109.5 . . ?
C9 C7 H7B 109.5 . . ?
C9 C7 H7C 109.5 . . ?
N6 C8 C30 122.6(3) . . ?
C10 C8 N6 107.9(3) . . ?
C10 C8 C30 129.5(3) . . ?
N5 C9 C7 123.0(3) . . ?
C22 C9 N5 108.2(3) . . ?
C22 C9 C7 128.8(3) . . ?
N1 C10 C24 123.7(3) . . ?
C8 C10 N1 107.2(3) . . ?
C8 C10 C24 129.1(3) . . ?
H11A C11 H11B 108.0 . . ?
C13 C11 H11A 109.4 . . ?
C13 C11 H11B 109.4 . . ?
C26 C11 H11A 109.4 . . ?
C26 C11 H11B 109.4 . . ?
C26 C11 C13 111.4(3) . . ?
N1 C12 C5 112.8(3) . . ?
N1 C12 H12 106.4 . . ?
N1 C12 C35 111.2(3) . . ?
C5 C12 H12 106.4 . . ?
C5 C12 C35 113.1(3) . . ?
C35 C12 H12 106.4 . . ?
C11 C13 H13A 109.6 . . ?
C11 C13 H13B 109.6 . . ?
H13A C13 H13B 108.1 . . ?
C29 C13 C11 110.2(3) . . ?
C29 C13 H13A 109.6 . . ?
C29 C13 H13B 109.6 . . ?
N2 C14 N3 116.6(3) . . ?
N7 C14 N2 122.4(3) . . ?
N7 C14 N3 120.9(3) . . ?
H15A C15 H15B 107.8 . . ?
C19 C15 H15A 109.0 . . ?
C19 C15 H15B 109.0 . . ?
C19 C15 C33 113.0(13) . . ?
C33 C15 H15A 109.0 . . ?
C33 C15 H15B 109.0 . . ?
H15C C15A H15D 107.6 . . ?
C19 C15A H15C 108.7 . . ?
C19 C15A H15D 108.7 . . ?
C33A C15A H15C 108.7 . . ?
C33A C15A H15D 108.7 . . ?
C33A C15A C19 114.2(7) . . ?
C6 C16 H16A 109.5 . . ?
C6 C16 H16B 109.5 . . ?
C6 C16 H16C 109.5 . . ?
H16A C16 H16B 109.5 . . ?
H16A C16 H16C 109.5 . . ?
H16B C16 H16C 109.5 . . ?
H17A C17 H17B 109.5 . . ?
H17A C17 H17C 109.5 . . ?
H17B C17 H17C 109.5 . . ?
C28 C17 H17A 109.5 . . ?
C28 C17 H17B 109.5 . . ?
C28 C17 H17C 109.5 . . ?
H17D C17A H17E 109.5 . . ?
H17D C17A H17F 109.5 . . ?
H17E C17A H17F 109.5 . . ?
C28 C17A H17D 109.5 . . ?
C28 C17A H17E 109.5 . . ?
C28 C17A H17F 109.5 . . ?
C6 C18 H18A 109.5 . . ?
C6 C18 H18B 109.5 . . ?
C6 C18 H18C 109.5 . . ?
H18A C18 H18B 109.5 . . ?
H18A C18 H18C 109.5 . . ?
H18B C18 H18C 109.5 . . ?
P1 C19 H19 94.8 . . ?
P1 C19 H19A 107.6 . . ?
C15 C19 P1 112.8(8) . . ?
C15 C19 H19 94.8 . . ?
C15A C19 P1 109.5(4) . . ?
C15A C19 H19A 107.6 . . ?
C27 C19 P1 125.2(5) . . ?
C27 C19 C15 120.0(9) . . ?
C27 C19 H19 94.8 . . ?
C27A C19 P1 118.8(3) . . ?
C27A C19 C15A 105.4(5) . . ?
C27A C19 H19A 107.6 . . ?
P1 C20 H20 108.4 . . ?
C26 C20 P1 111.3(2) . . ?
C26 C20 H20 108.4 . . ?
C26 C20 C34 109.6(3) . . ?
C34 C20 P1 110.8(2) . . ?
C34 C20 H20 108.4 . . ?
H21A C21 H21B 109.5 . . ?
H21A C21 H21C 109.5 . . ?
H21B C21 H21C 109.5 . . ?
C22 C21 H21A 109.5 . . ?
C22 C21 H21B 109.5 . . ?
C22 C21 H21C 109.5 . . ?
N4 C22 C21 124.4(3) . . ?
C9 C22 N4 106.1(3) . . ?
C9 C22 C21 129.4(3) . . ?
H23A C23 H23B 109.5 . . ?
H23A C23 H23C 109.5 . . ?
H23B C23 H23C 109.5 . . ?
C32 C23 H23A 109.5 . . ?
C32 C23 H23B 109.5 . . ?
C32 C23 H23C 109.5 . . ?
C10 C24 H24A 109.5 . . ?
C10 C24 H24B 109.5 . . ?
C10 C24 H24C 109.5 . . ?
H24A C24 H24B 109.5 . . ?
H24A C24 H24C 109.5 . . ?
H24B C24 H24C 109.5 . . ?
H25A C25 H25B 109.5 . . ?
H25A C25 H25C 109.5 . . ?
H25B C25 H25C 109.5 . . ?
C28 C25 H25A 109.5 . . ?
C28 C25 H25B 109.5 . . ?
C28 C25 H25C 109.5 . . ?
C11 C26 C20 113.7(3) . . ?
C11 C26 H26A 108.8 . . ?
C11 C26 H26B 108.8 . . ?
C20 C26 H26A 108.8 . . ?
C20 C26 H26B 108.8 . . ?
H26A C26 H26B 107.7 . . ?
C3 C27 H27A 107.2 . . ?
C3 C27 H27B 107.2 . . ?
C19 C27 C3 120.5(12) . . ?
C19 C27 H27A 107.2 . . ?
C19 C27 H27B 107.2 . . ?
H27A C27 H27B 106.8 . . ?
C3A C27A H27C 108.7 . . ?
C3A C27A H27D 108.7 . . ?
C19 C27A C3A 114.1(5) . . ?
C19 C27A H27C 108.7 . . ?
C19 C27A H27D 108.7 . . ?
H27C C27A H27D 107.6 . . ?
N6 C28 H28 98.9 . . ?
N6 C28 H28A 97.3 . . ?
C17 C28 N6 108.8(4) . . ?
C17 C28 C25 131.2(4) . . ?
C17 C28 H28 98.9 . . ?
C17A C28 N6 122.1(4) . . ?
C17A C28 C25 120.4(4) . . ?
C17A C28 H28A 97.3 . . ?
C25 C28 N6 112.6(3) . . ?
C25 C28 H28 98.9 . . ?
C25 C28 H28A 97.3 . . ?
C13 C29 H29A 109.0 . . ?
C13 C29 H29B 109.0 . . ?
C13 C29 C34 112.9(3) . . ?
H29A C29 H29B 107.8 . . ?
C34 C29 H29A 109.0 . . ?
C34 C29 H29B 109.0 . . ?
C8 C30 H30A 109.5 . . ?
C8 C30 H30B 109.5 . . ?
C8 C30 H30C 109.5 . . ?
H30A C30 H30B 109.5 . . ?
H30A C30 H30C 109.5 . . ?
H30B C30 H30C 109.5 . . ?
H31A C31 H31B 109.5 . . ?
H31A C31 H31C 109.5 . . ?
H31B C31 H31C 109.5 . . ?
C32 C31 H31A 109.5 . . ?
C32 C31 H31B 109.5 . . ?
C32 C31 H31C 109.5 . . ?
N5 C32 C23 111.5(3) . . ?
N5 C32 H32 104.5 . . ?
C23 C32 H32 104.5 . . ?
C31 C32 N5 112.3(3) . . ?
C31 C32 C23 118.0(3) . . ?
C31 C32 H32 104.5 . . ?
C2 C33 C15 117.0(11) . . ?
C2 C33 H33A 108.1 . . ?
C2 C33 H33B 108.1 . . ?
C15 C33 H33A 108.1 . . ?
C15 C33 H33B 108.1 . . ?
H33A C33 H33B 107.3 . . ?
C2A C33A C15A 122.6(8) . . ?
C2A C33A H33C 106.7 . . ?
C2A C33A H33D 106.7 . . ?
C15A C33A H33C 106.7 . . ?
C15A C33A H33D 106.7 . . ?
H33C C33A H33D 106.6 . . ?
C20 C34 H34A 109.3 . . ?
C20 C34 H34B 109.3 . . ?
C29 C34 C20 111.5(3) . . ?
C29 C34 H34A 109.3 . . ?
C29 C34 H34B 109.3 . . ?
H34A C34 H34B 108.0 . . ?
C12 C35 H35A 109.5 . . ?
C12 C35 H35B 109.5 . . ?
C12 C35 H35C 109.5 . . ?
H35A C35 H35B 109.5 . . ?
H35A C35 H35C 109.5 . . ?
H35B C35 H35C 109.5 . . ?

loop_
_geom_bond_atom_site_label_1
_geom_bond_atom_site_label_2
_geom_bond_distance
_geom_bond_site_symmetry_2
_geom_bond_publ_flag
P1 N7 1.691(2) . ?
P1 C19 1.876(3) . ?
P1 C20 1.847(3) . ?
N1 C1 1.367(4) . ?
N1 C10 1.409(4) . ?
N1 C12 1.473(4) . ?
N2 C4 1.326(4) . ?
N2 C14 1.368(4) . ?
N3 C1 1.313(4) . ?
N3 C14 1.383(4) . ?
N4 C4 1.360(4) . ?
N4 C6 1.469(3) . ?
N4 C22 1.406(4) . ?
N5 C4 1.361(4) . ?
N5 C9 1.391(4) . ?
N5 C32 1.473(4) . ?
N6 C1 1.367(4) . ?
N6 C8 1.396(4) . ?
N6 C28 1.470(4) . ?
N7 C14 1.314(4) . ?
C2 H2A 0.9900 . ?
C2 H2B 0.9900 . ?
C2 C3 1.52(2) . ?
C2 C33 1.272(16) . ?
C2A H2AA 0.9900 . ?
C2A H2AB 0.9900 . ?
C2A C3A 1.458(12) . ?
C2A C33A 1.315(10) . ?
C3 H3A 0.9900 . ?
C3 H3B 0.9900 . ?
C3 C27 1.487(19) . ?
C3A H3AA 0.9900 . ?
C3A H3AB 0.9900 . ?
C3A C27A 1.531(10) . ?
C5 H5A 0.9800 . ?
C5 H5B 0.9800 . ?
C5 H5C 0.9800 . ?
C5 C12 1.495(4) . ?
C6 H6 1.0000 . ?
C6 C16 1.513(4) . ?
C6 C18 1.515(4) . ?
C7 H7A 0.9800 . ?
C7 H7B 0.9800 . ?
C7 H7C 0.9800 . ?
C7 C9 1.503(4) . ?
C8 C10 1.337(4) . ?
C8 C30 1.496(4) . ?
C9 C22 1.345(4) . ?
C10 C24 1.488(4) . ?
C11 H11A 0.9900 . ?
C11 H11B 0.9900 . ?
C11 C13 1.523(6) . ?
C11 C26 1.497(5) . ?
C12 H12 1.0000 . ?
C12 C35 1.519(4) . ?
C13 H13A 0.9900 . ?
C13 H13B 0.9900 . ?
C13 C29 1.499(6) . ?
C15 H15A 0.9900 . ?
C15 H15B 0.9900 . ?
C15 C19 1.442(19) . ?
C15 C33 1.54(2) . ?
C15A H15C 0.9900 . ?
C15A H15D 0.9900 . ?
C15A C19 1.578(11) . ?
C15A C33A 1.487(12) . ?
C16 H16A 0.9800 . ?
C16 H16B 0.9800 . ?
C16 H16C 0.9800 . ?
C17 H17A 0.9800 . ?
C17 H17B 0.9800 . ?
C17 H17C 0.9800 . ?
C17 C28 1.450(8) . ?
C17A H17D 0.9800 . ?
C17A H17E 0.9800 . ?
C17A H17F 0.9800 . ?
C17A C28 1.425(7) . ?
C18 H18A 0.9800 . ?
C18 H18B 0.9800 . ?
C18 H18C 0.9800 . ?
C19 H19 1.0000 . ?
C19 H19A 1.0000 . ?
C19 C27 1.276(11) . ?
C19 C27A 1.492(6) . ?
C20 H20 1.0000 . ?
C20 C26 1.523(4) . ?
C20 C34 1.526(4) . ?
C21 H21A 0.9800 . ?
C21 H21B 0.9800 . ?
C21 H21C 0.9800 . ?
C21 C22 1.493(4) . ?
C23 H23A 0.9800 . ?
C23 H23B 0.9800 . ?
C23 H23C 0.9800 . ?
C23 C32 1.501(5) . ?
C24 H24A 0.9800 . ?
C24 H24B 0.9800 . ?
C24 H24C 0.9800 . ?
C25 H25A 0.9800 . ?
C25 H25B 0.9800 . ?
C25 H25C 0.9800 . ?
C25 C28 1.462(5) . ?
C26 H26A 0.9900 . ?
C26 H26B 0.9900 . ?
C27 H27A 0.9900 . ?
C27 H27B 0.9900 . ?
C27A H27C 0.9900 . ?
C27A H27D 0.9900 . ?
C28 H28 1.0000 . ?
C28 H28A 1.0000 . ?
C29 H29A 0.9900 . ?
C29 H29B 0.9900 . ?
C29 C34 1.518(5) . ?
C30 H30A 0.9800 . ?
C30 H30B 0.9800 . ?
C30 H30C 0.9800 . ?
C31 H31A 0.9800 . ?
C31 H31B 0.9800 . ?
C31 H31C 0.9800 . ?
C31 C32 1.456(6) . ?
C32 H32 1.0000 . ?
C33 H33A 0.9900 . ?
C33 H33B 0.9900 . ?
C33A H33C 0.9900 . ?
C33A H33D 0.9900 . ?
C34 H34A 0.9900 . ?
C34 H34B 0.9900 . ?
C35 H35A 0.9800 . ?
C35 H35B 0.9800 . ?
C35 H35C 0.9800 . ?

loop_
_geom_torsion_atom_site_label_1
_geom_torsion_atom_site_label_2
_geom_torsion_atom_site_label_3
_geom_torsion_atom_site_label_4
_geom_torsion
_geom_torsion_site_symmetry_1
_geom_torsion_site_symmetry_2
_geom_torsion_site_symmetry_3
_geom_torsion_site_symmetry_4
_geom_torsion_publ_flag
P1 N7 C14 N2 -167.8(2) . . . . ?
P1 N7 C14 N3 6.9(3) . . . . ?
P1 C19 C27 C3 163.4(10) . . . . ?
P1 C19 C27A C3A -179.7(5) . . . . ?
P1 C20 C26 C11 176.7(3) . . . . ?
P1 C20 C34 C29 -175.9(2) . . . . ?
N5 C9 C22 N4 -0.2(4) . . . . ?
N5 C9 C22 C21 -177.9(4) . . . . ?
N6 C8 C10 N1 0.5(3) . . . . ?
N6 C8 C10 C24 178.6(3) . . . . ?
N7 P1 C19 C15 157.6(8) . . . . ?
N7 P1 C19 C15A 133.9(5) . . . . ?
N7 P1 C19 C27 -38.9(12) . . . . ?
N7 P1 C19 C27A 12.8(4) . . . . ?
N7 P1 C20 C26 176.9(2) . . . . ?
N7 P1 C20 C34 -60.9(2) . . . . ?
C1 N1 C10 C8 -0.1(3) . . . . ?
C1 N1 C10 C24 -178.3(3) . . . . ?
C1 N1 C12 C5 127.4(3) . . . . ?
C1 N1 C12 C35 -104.3(3) . . . . ?
C1 N3 C14 N2 -17.8(4) . . . . ?
C1 N3 C14 N7 167.2(3) . . . . ?
C1 N6 C8 C10 -0.8(3) . . . . ?
C1 N6 C8 C30 179.6(3) . . . . ?
C1 N6 C28 C17 73.6(5) . . . . ?
C1 N6 C28 C17A 124.6(5) . . . . ?
C1 N6 C28 C25 -80.0(4) . . . . ?
C2 C3 C27 C19 24(2) . . . . ?
C2A C3A C27A C19 -56.2(9) . . . . ?
C3 C2 C33 C15 -44(2) . . . . ?
C3A C2A C33A C15A -29.9(15) . . . . ?
C4 N2 C14 N3 -173.3(2) . . . . ?
C4 N2 C14 N7 1.7(4) . . . . ?
C4 N4 C6 C16 113.0(3) . . . . ?
C4 N4 C6 C18 -118.3(3) . . . . ?
C4 N4 C22 C9 0.3(4) . . . . ?
C4 N4 C22 C21 178.1(3) . . . . ?
C4 N5 C9 C7 -179.3(4) . . . . ?
C4 N5 C9 C22 0.2(4) . . . . ?
C4 N5 C32 C23 -64.2(4) . . . . ?
C4 N5 C32 C31 70.8(4) . . . . ?
C6 N4 C4 N2 5.4(5) . . . . ?
C6 N4 C4 N5 178.3(3) . . . . ?
C6 N4 C22 C9 -178.1(3) . . . . ?
C6 N4 C22 C21 -0.2(5) . . . . ?
C7 C9 C22 N4 179.2(4) . . . . ?
C7 C9 C22 C21 1.5(7) . . . . ?
C8 N6 C1 N1 0.7(3) . . . . ?
C8 N6 C1 N3 174.1(3) . . . . ?
C8 N6 C28 C17 -112.5(5) . . . . ?
C8 N6 C28 C17A -61.5(6) . . . . ?
C8 N6 C28 C25 93.9(4) . . . . ?
C9 N5 C4 N2 173.5(3) . . . . ?
C9 N5 C4 N4 0.0(4) . . . . ?
C9 N5 C32 C23 110.4(4) . . . . ?
C9 N5 C32 C31 -114.6(4) . . . . ?
C10 N1 C1 N3 -173.1(3) . . . . ?
C10 N1 C1 N6 -0.4(3) . . . . ?
C10 N1 C12 C5 -67.8(4) . . . . ?
C10 N1 C12 C35 60.5(4) . . . . ?
C11 C13 C29 C34 -55.4(5) . . . . ?
C12 N1 C1 N3 -5.9(5) . . . . ?
C12 N1 C1 N6 166.9(2) . . . . ?
C12 N1 C10 C8 -166.4(3) . . . . ?
C12 N1 C10 C24 15.4(5) . . . . ?
C13 C11 C26 C20 -55.2(4) . . . . ?
C13 C29 C34 C20 55.7(5) . . . . ?
C14 N2 C4 N4 -71.7(4) . . . . ?
C14 N2 C4 N5 116.6(3) . . . . ?
C14 N3 C1 N1 -53.5(4) . . . . ?
C14 N3 C1 N6 134.8(3) . . . . ?
C15 C19 C27 C3 -34(2) . . . . ?
C15A C19 C27A C3A 57.2(8) . . . . ?
C19 P1 N7 C14 -85.2(2) . . . . ?
C19 P1 C20 C26 68.2(2) . . . . ?
C19 P1 C20 C34 -169.7(2) . . . . ?
C19 C15 C33 C2 34.9(19) . . . . ?
C19 C15A C33A C2A 32.2(14) . . . . ?
C20 P1 N7 C14 173.5(2) . . . . ?
C20 P1 C19 C15 -100.1(8) . . . . ?
C20 P1 C19 C15A -123.8(5) . . . . ?
C20 P1 C19 C27 63.4(12) . . . . ?
C20 P1 C19 C27A 115.1(4) . . . . ?
C22 N4 C4 N2 -173.0(3) . . . . ?
C22 N4 C4 N5 -0.2(3) . . . . ?
C22 N4 C6 C16 -68.8(4) . . . . ?
C22 N4 C6 C18 59.9(4) . . . . ?
C26 C11 C13 C29 54.4(5) . . . . ?
C26 C20 C34 C29 -52.8(4) . . . . ?
C28 N6 C1 N1 175.6(3) . . . . ?
C28 N6 C1 N3 -11.0(4) . . . . ?
C28 N6 C8 C10 -175.3(3) . . . . ?
C28 N6 C8 C30 5.0(5) . . . . ?
C30 C8 C10 N1 -179.8(3) . . . . ?
C30 C8 C10 C24 -1.8(6) . . . . ?
C32 N5 C4 N2 -11.2(5) . . . . ?
C32 N5 C4 N4 175.3(3) . . . . ?
C32 N5 C9 C7 5.4(6) . . . . ?
C32 N5 C9 C22 -175.1(3) . . . . ?
C33 C2 C3 C27 17(2) . . . . ?
C33 C15 C19 P1 170.6(9) . . . . ?
C33 C15 C19 C27 6.2(18) . . . . ?
C33A C2A C3A C27A 39.2(12) . . . . ?
C33A C15A C19 P1 -172.2(7) . . . . ?
C33A C15A C19 C27A -43.4(9) . . . . ?
C34 C20 C26 C11 53.8(4) . . . . ?

loop_
_smtbx_masks_void_nr
_smtbx_masks_void_average_x
_smtbx_masks_void_average_y
_smtbx_masks_void_average_z
_smtbx_masks_void_volume
_smtbx_masks_void_count_electrons
_smtbx_masks_void_content
1 0.516 0.000 0.500 360.7 31.6 ?
2 -0.693 0.500 0.000 360.7 31.6 ?
3 0.233 0.611 0.533 7.3 0.0 ?
4 0.233 0.889 0.033 7.3 0.0 ?
5 0.767 0.111 0.967 7.3 0.0 ?
6 0.767 0.389 0.467 7.3 0.0 ?
